data_7026630
loop_
_publ_author_name
'Mishra, Ashutosh Kumar'
'Prajapati, Rajneesh Kumar'
'Verma, Sandeep'

_publ_section_title
;
 Probing structural consequences of N9-alkylation in silver-adenine
 frameworks.
;
_journal_issue 42
_journal_name_full 'Dalton transactions (Cambridge, England : 2003)'
_journal_page_first 10034
_journal_page_last 10037
_journal_paper_doi 10.1039/c0dt00557f
_journal_volume 39
_journal_year 2010
_chemical_formula_moiety 'C22 H34 Ag2 N12 O8'
_chemical_formula_sum 'C22 H34 Ag2 N12 O8'
_chemical_formula_weight 810.35
_chemical_name_systematic
;
?
;
_space_group_IT_number 14
_symmetry_cell_setting monoclinic
_symmetry_space_group_name_Hall '-P 2ybc'
_symmetry_space_group_name_H-M 'P 1 21/c 1'
_atom_sites_solution_hydrogens geom
_atom_sites_solution_primary direct
_atom_sites_solution_secondary difmap
_audit_creation_method SHELXL-97
_cell_angle_alpha 90.000(8)
_cell_angle_beta 103.013(5)
_cell_angle_gamma 90.000(4)
_cell_formula_units_Z 4
_cell_length_a 18.577(6)
_cell_length_b 7.346(5)
_cell_length_c 25.747(5)
_cell_measurement_reflns_used 999
_cell_measurement_temperature 100(2)
_cell_measurement_theta_max 28.0
_cell_measurement_theta_min 2.2
_cell_volume 3423(3)
_computing_structure_refinement 'SHELXL-97 (Sheldrick, 1997)'
_diffrn_ambient_temperature 100(2)
_diffrn_measured_fraction_theta_full 0.989
_diffrn_measured_fraction_theta_max 0.989
_diffrn_radiation_monochromator graphite
_diffrn_radiation_source 'fine-focus sealed tube'
_diffrn_radiation_type MoK\a
_diffrn_radiation_wavelength 0.71069
_diffrn_reflns_av_R_equivalents 0.0991
_diffrn_reflns_av_sigmaI/netI 0.1223
_diffrn_reflns_limit_h_max 24
_diffrn_reflns_limit_h_min -23
_diffrn_reflns_limit_k_max 9
_diffrn_reflns_limit_k_min -9
_diffrn_reflns_limit_l_max 20
_diffrn_reflns_limit_l_min -34
_diffrn_reflns_number 21050
_diffrn_reflns_theta_full 28.00
_diffrn_reflns_theta_max 28.00
_diffrn_reflns_theta_min 2.17
_exptl_absorpt_coefficient_mu 1.202
_exptl_absorpt_correction_T_max 0.8892
_exptl_absorpt_correction_T_min 0.8127
_exptl_absorpt_correction_type empirical
_exptl_absorpt_process_details SADABS
_exptl_crystal_colour colorless
_exptl_crystal_density_diffrn 1.572
_exptl_crystal_density_method 'not measured'
_exptl_crystal_description prism
_exptl_crystal_F_000 1632
_exptl_crystal_size_max 0.18
_exptl_crystal_size_mid 0.14
_exptl_crystal_size_min 0.10
_refine_diff_density_max 1.319
_refine_diff_density_min -1.279
_refine_diff_density_rms 0.205
_refine_ls_extinction_method none
_refine_ls_goodness_of_fit_ref 0.986
_refine_ls_hydrogen_treatment refU
_refine_ls_matrix_type full
_refine_ls_number_parameters 413
_refine_ls_number_reflns 8180
_refine_ls_number_restraints 4
_refine_ls_restrained_S_all 0.986
_refine_ls_R_factor_all 0.1625
_refine_ls_R_factor_gt 0.0850
_refine_ls_shift/su_max 0.001
_refine_ls_shift/su_mean 0.000
_refine_ls_structure_factor_coef Fsqd
_refine_ls_weighting_details 'calc w=1/[\s^2^(Fo^2^)+(0.1590P)^2^+0.0000P] where P=(Fo^2^+2Fc^2^)/3'
_refine_ls_weighting_scheme calc
_refine_ls_wR_factor_gt 0.2251
_refine_ls_wR_factor_ref 0.2827
_reflns_number_gt 4028
_reflns_number_total 8180
_reflns_threshold_expression >2sigma(I)
_cod_data_source_file c0dt00557f.txt
_cod_data_source_block Complex-3
_cod_depositor_comments
;
The following automatic conversions were performed:

'_symmetry_cell_setting' value 'Monoclinic' changed to 'monoclinic'
according to /home/saulius/struct/CIF-dictionaries/cif_core.dic
dictionary named 'cif_core.dic' version 2.4.2 from 2011-04-26.

Automatic conversion script
Id: cif_fix_values 1891 2012-01-12 08:04:46Z andrius 
;
_cod_original_sg_symbol_H-M p_1_21/c_1
_cod_database_code 7026630

loop_
_symmetry_equiv_pos_as_xyz
'x, y, z'
'-x, y+1/2, -z+1/2'
'-x, -y, -z'
'x, -y-1/2, z-1/2'

loop_
_atom_site_label
_atom_site_type_symbol
_atom_site_fract_x
_atom_site_fract_y
_atom_site_fract_z
_atom_site_U_iso_or_equiv
_atom_site_adp_type
_atom_site_occupancy
_atom_site_symmetry_multiplicity
_atom_site_calc_flag
_atom_site_refinement_flags
Ag1 Ag 0.00567(4) 0.80249(9) 0.53317(3) 0.0531(3) Uani 1 1 d .
Ag2 Ag 0.00701(4) 1.07197(10) 0.78642(3) 0.0552(3) Uani 1 1 d .
N1' N -0.0244(4) 0.6105(11) 0.3919(3) 0.0478(18) Uani 1 1 d D
N9' N -0.0726(5) 1.1211(10) 0.7140(3) 0.0498(19) Uani 1 1 d .
C15' C 0.0913(5) 0.5575(12) 0.4558(3) 0.045(2) Uani 1 1 d .
C1' C -0.0304(5) 0.9777(11) 0.6345(3) 0.0380(18) Uani 1 1 d .
N6' N 0.0356(5) 0.9235(11) 0.6586(4) 0.052(2) Uani 1 1 d D
N7' N -0.0583(4) 0.9441(10) 0.5818(3) 0.0499(19) Uani 1 1 d .
N2' N 0.0724(5) 0.4728(10) 0.3664(3) 0.052(2) Uani 1 1 d .
N4' N 0.0805(4) 0.6313(12) 0.5046(3) 0.054(2) Uani 1 1 d .
N3' N 0.1888(4) 0.4078(10) 0.4253(3) 0.0508(19) Uani 1 1 d .
C4' C -0.0790(5) 1.0700(11) 0.6606(3) 0.044(2) Uani 1 1 d .
N10' N -0.1836(4) 1.1968(10) 0.6666(3) 0.0498(19) Uani 1 1 d .
N8' N -0.1761(5) 1.0873(10) 0.5787(3) 0.052(2) Uani 1 1 d .
C3' C -0.1505(6) 1.1154(12) 0.6313(4) 0.051(2) Uani 1 1 d .
N5' N 0.1932(5) 0.5115(13) 0.5140(3) 0.065(2) Uani 1 1 d .
C12' C 0.0428(5) 0.5518(11) 0.4037(3) 0.046(2) Uani 1 1 d .
C17' C 0.2695(6) 0.4539(17) 0.5418(4) 0.073(3) Uani 1 1 d .
H17A H 0.2665 0.3776 0.5719 0.088 Uiso 1 1 calc R
H17B H 0.2909 0.3819 0.5175 0.088 Uiso 1 1 calc R
C5' C -0.1375(6) 1.1970(13) 0.7135(4) 0.053(2) Uani 1 1 d .
H5' H -0.1494 1.2462 0.7438 0.064 Uiso 1 1 calc R
C6' C -0.2604(5) 1.2668(14) 0.6552(4) 0.060(3) Uani 1 1 d .
H6'1 H -0.2741 1.3072 0.6184 0.072 Uiso 1 1 calc R
H6'2 H -0.2629 1.3710 0.6778 0.072 Uiso 1 1 calc R
C16' C 0.1443(6) 0.5976(16) 0.5367(4) 0.062(3) Uani 1 1 d .
H16' H 0.1551 0.6307 0.5725 0.075 Uiso 1 1 calc R
C18' C 0.3186(7) 0.612(2) 0.5608(8) 0.130(7) Uani 1 1 d .
H18A H 0.2993 0.6695 0.5887 0.156 Uiso 1 1 calc R
H18B H 0.3663 0.5614 0.5779 0.156 Uiso 1 1 calc R
C7' C -0.3143(6) 1.1256(17) 0.6643(5) 0.072(3) Uani 1 1 d .
H7'1 H -0.3622 1.1824 0.6609 0.086 Uiso 1 1 calc R
H7'2 H -0.2986 1.0806 0.7005 0.086 Uiso 1 1 calc R
C10' C -0.3850(9) 0.673(2) 0.5932(10) 0.159(9) Uani 1 1 d .
H10A H -0.4037 0.7277 0.5585 0.191 Uiso 1 1 calc R
H10B H -0.3374 0.6186 0.5932 0.191 Uiso 1 1 calc R
C14' C 0.1603(5) 0.4869(13) 0.4619(4) 0.048(2) Uani 1 1 d .
C2' C -0.1276(5) 0.9994(14) 0.5575(4) 0.055(2) Uani 1 1 d .
H2' H -0.1427 0.9717 0.5215 0.066 Uiso 1 1 calc R
C13' C 0.1429(6) 0.4092(12) 0.3782(4) 0.056(3) Uani 1 1 d .
H13' H 0.1606 0.3616 0.3499 0.068 Uiso 1 1 calc R
C11' C -0.4384(9) 0.525(3) 0.6028(14) 0.249(18) Uani 1 1 d .
H11A H -0.4439 0.4350 0.5751 0.374 Uiso 1 1 calc R
H11B H -0.4856 0.5785 0.6025 0.374 Uiso 1 1 calc R
H11C H -0.4193 0.4685 0.6367 0.374 Uiso 1 1 calc R
C20' C 0.3902(14) 0.887(4) 0.5428(12) 0.212(13) Uani 1 1 d D
H20A H 0.4340 0.8293 0.5642 0.254 Uiso 1 1 calc R
H20B H 0.4026 0.9286 0.5101 0.254 Uiso 1 1 calc R
C8' C -0.3222(7) 0.9648(16) 0.6261(6) 0.085(4) Uani 1 1 d .
H8'1 H -0.3392 1.0090 0.5899 0.102 Uiso 1 1 calc R
H8'2 H -0.2741 0.9093 0.6289 0.102 Uiso 1 1 calc R
C9' C -0.3757(7) 0.8211(18) 0.6369(8) 0.122(6) Uani 1 1 d .
H9'1 H -0.4231 0.8764 0.6367 0.147 Uiso 1 1 calc R
H9'2 H -0.3569 0.7668 0.6716 0.147 Uiso 1 1 calc R
OW1 O 0.1670(5) 0.6617(13) 0.6648(3) 0.089(3) Uani 1 1 d .
N1 N 0.1537(5) 0.2398(12) 0.7414(3) 0.055(2) Uani 1 1 d .
N2 N -0.1531(5) 0.8861(12) 0.4173(3) 0.055(2) Uani 1 1 d .
O4 O -0.1815(5) 0.8031(14) 0.3783(4) 0.108(3) Uani 1 1 d .
O1 O 0.1424(9) 0.0846(13) 0.7539(4) 0.147(5) Uani 1 1 d .
O5 O -0.1006(6) 0.840(2) 0.4493(4) 0.148(6) Uani 1 1 d .
O2 O 0.1046(9) 0.300(2) 0.7133(5) 0.225(10) Uani 1 1 d .
O3 O 0.2052(6) 0.3135(19) 0.7638(9) 0.221(10) Uani 1 1 d .
O6 O -0.1752(13) 1.022(2) 0.4249(5) 0.290(15) Uani 1 1 d .
C19' C 0.3315(9) 0.745(3) 0.5285(10) 0.169(10) Uani 1 1 d .
H19A H 0.2853 0.8111 0.5176 0.203 Uiso 1 1 calc R
H19B H 0.3399 0.6855 0.4968 0.203 Uiso 1 1 calc R
C21' C 0.373(3) 1.045(5) 0.572(2) 0.46(5) Uani 1 1 d D
H21A H 0.3645 1.0096 0.6061 0.555 Uiso 1 1 calc R
H21B H 0.3290 1.1058 0.5516 0.555 Uiso 1 1 calc R
C22' C 0.4400(15) 1.170(3) 0.5784(17) 0.34(3) Uani 1 1 d .
H22A H 0.4241 1.2942 0.5753 0.509 Uiso 1 1 calc R
H22B H 0.4664 1.1429 0.5512 0.509 Uiso 1 1 calc R
H22C H 0.4719 1.1501 0.6128 0.509 Uiso 1 1 calc R
OW2 O 0.282(2) 0.914(5) 0.7034(11) 0.44(2) Uani 1 1 d .
H1N H -0.047(4) 0.620(12) 0.3574(12) 0.04(2) Uiso 1 1 d D
H2N H -0.040(5) 0.670(10) 0.418(2) 0.05(3) Uiso 1 1 d D
H1N' H 0.062(4) 0.898(11) 0.638(3) 0.02(2) Uiso 1 1 d .
H2N' H 0.047(6) 0.977(15) 0.691(2) 0.09(4) Uiso 1 1 d D

loop_
_atom_site_aniso_label
_atom_site_aniso_U_11
_atom_site_aniso_U_22
_atom_site_aniso_U_33
_atom_site_aniso_U_23
_atom_site_aniso_U_13
_atom_site_aniso_U_12
Ag1 0.0736(5) 0.0407(4) 0.0415(4) -0.0007(3) 0.0017(3) -0.0093(3)
Ag2 0.0797(6) 0.0428(4) 0.0383(4) 0.0003(3) 0.0032(3) 0.0011(4)
N1' 0.048(5) 0.059(5) 0.033(4) 0.005(4) 0.001(4) -0.001(4)
N9' 0.067(5) 0.039(4) 0.039(4) 0.001(3) 0.003(4) -0.005(4)
C15' 0.060(6) 0.043(5) 0.030(4) 0.004(4) 0.003(4) -0.012(4)
C1' 0.048(5) 0.039(4) 0.025(4) 0.006(3) 0.004(4) -0.009(4)
N6' 0.071(6) 0.040(5) 0.049(5) -0.002(4) 0.018(5) -0.007(4)
N7' 0.060(5) 0.038(4) 0.053(5) -0.002(3) 0.015(4) -0.011(4)
N2' 0.069(5) 0.042(4) 0.038(4) 0.007(3) -0.002(4) -0.009(4)
N4' 0.060(5) 0.063(5) 0.036(4) 0.001(4) 0.004(4) -0.002(4)
N3' 0.059(5) 0.033(4) 0.057(5) 0.005(3) 0.008(4) -0.001(3)
C4' 0.056(5) 0.033(4) 0.040(5) 0.005(4) 0.005(4) -0.011(4)
N10' 0.059(5) 0.039(4) 0.048(5) 0.002(3) 0.005(4) 0.001(4)
N8' 0.072(5) 0.040(4) 0.043(4) 0.007(3) 0.008(4) -0.004(4)
C3' 0.076(7) 0.029(4) 0.046(5) 0.006(4) 0.012(5) -0.006(4)
N5' 0.068(6) 0.072(6) 0.051(5) -0.001(5) 0.003(4) 0.001(5)
C12' 0.065(6) 0.033(5) 0.035(5) -0.002(4) 0.003(4) -0.014(4)
C17' 0.064(7) 0.083(8) 0.061(7) -0.003(6) -0.008(5) 0.011(6)
C5' 0.069(6) 0.053(6) 0.040(5) 0.005(4) 0.015(5) -0.002(5)
C6' 0.072(7) 0.042(5) 0.061(6) 0.012(5) 0.006(5) 0.004(5)
C16' 0.071(7) 0.075(8) 0.037(5) -0.003(5) 0.006(5) -0.002(6)
C18' 0.063(8) 0.101(12) 0.203(19) 0.062(13) -0.020(10) -0.009(8)
C7' 0.072(7) 0.070(7) 0.073(7) 0.029(6) 0.013(6) 0.006(6)
C10' 0.090(11) 0.068(11) 0.30(3) 0.006(14) 0.006(14) -0.007(8)
C14' 0.057(6) 0.038(5) 0.046(5) 0.007(4) 0.003(5) -0.005(4)
C2' 0.056(6) 0.055(6) 0.047(6) 0.001(5) -0.001(5) -0.006(5)
C13' 0.088(8) 0.032(5) 0.046(6) 0.003(4) 0.009(5) -0.013(5)
C11' 0.087(12) 0.078(12) 0.56(5) 0.04(2) 0.02(2) -0.017(10)
C20' 0.143(18) 0.17(2) 0.27(3) 0.08(2) -0.08(2) -0.091(19)
C8' 0.071(8) 0.057(7) 0.124(11) 0.017(7) 0.015(7) -0.001(6)
C9' 0.071(8) 0.055(8) 0.23(2) 0.031(10) 0.017(10) -0.002(7)
OW1 0.090(6) 0.109(7) 0.065(5) 0.005(5) 0.012(4) 0.005(5)
N1 0.067(6) 0.047(5) 0.048(5) 0.004(4) 0.007(4) -0.001(4)
N2 0.071(6) 0.050(5) 0.038(4) -0.011(4) 0.008(4) -0.004(4)
O4 0.122(8) 0.107(8) 0.079(6) -0.028(6) -0.012(5) -0.024(6)
O1 0.323(18) 0.058(6) 0.058(5) -0.001(4) 0.040(8) -0.040(8)
O5 0.117(8) 0.251(16) 0.055(5) -0.050(7) -0.007(6) 0.081(9)
O2 0.288(17) 0.209(16) 0.111(9) -0.097(10) -0.100(11) 0.191(15)
O3 0.077(7) 0.139(13) 0.44(3) -0.156(16) 0.045(11) -0.031(7)
O6 0.54(3) 0.129(11) 0.103(9) -0.056(8) -0.138(14) 0.193(17)
C19' 0.103(13) 0.097(12) 0.27(3) 0.056(16) -0.043(15) -0.010(11)
C21' 0.36(6) 0.17(4) 0.76(14) 0.09(6) -0.07(8) -0.002(4)
C22' 0.19(2) 0.085(17) 0.62(7) -0.03(3) -0.17(3) 0.009(15)
OW2 0.68(6) 0.43(4) 0.28(3) 0.14(3) 0.28(3) 0.31(4)

loop_
_atom_type_symbol
_atom_type_description
_atom_type_scat_dispersion_real
_atom_type_scat_dispersion_imag
_atom_type_scat_source
C C 0.0033 0.0016 'International Tables Vol C Tables 4.2.6.8 and 6.1.1.4'
H H 0.0000 0.0000 'International Tables Vol C Tables 4.2.6.8 and 6.1.1.4'
N N 0.0061 0.0033 'International Tables Vol C Tables 4.2.6.8 and 6.1.1.4'
O O 0.0106 0.0060 'International Tables Vol C Tables 4.2.6.8 and 6.1.1.4'
Ag Ag -0.8971 1.1015 'International Tables Vol C Tables 4.2.6.8 and 6.1.1.4'

loop_
_geom_angle_atom_site_label_1
_geom_angle_atom_site_label_2
_geom_angle_atom_site_label_3
_geom_angle
_geom_angle_site_symmetry_3
N4' Ag1 N7' 165.2(3) .
N4' Ag1 O5 102.1(3) .
N7' Ag1 O5 91.0(3) .
N4' Ag1 Ag1 107.9(2) 3_576
N7' Ag1 Ag1 84.2(2) 3_576
O5 Ag1 Ag1 62.3(4) 3_576
N9' Ag2 N2' 170.4(3) 4_576
C5' N9' C4' 103.2(8) .
C5' N9' Ag2 121.9(6) .
C4' N9' Ag2 134.4(7) .
C14' C15' N4' 111.1(8) .
C14' C15' C12' 118.3(8) .
N4' C15' C12' 130.6(9) .
N6' C1' N7' 121.6(8) .
N6' C1' C4' 123.5(8) .
N7' C1' C4' 114.9(7) .
C1' N7' C2' 120.8(8) .
C1' N7' Ag1 121.8(6) .
C2' N7' Ag1 117.4(6) .
C12' N2' C13' 121.3(8) .
C12' N2' Ag2 120.9(6) 4_575
C13' N2' Ag2 117.8(7) 4_575
C16' N4' C15' 101.4(8) .
C16' N4' Ag1 117.6(7) .
C15' N4' Ag1 139.8(6) .
C14' N3' C13' 112.0(9) .
N9' C4' C3' 108.7(8) .
N9' C4' C1' 132.2(8) .
C3' C4' C1' 119.0(8) .
C5' N10' C3' 108.6(8) .
C5' N10' C6' 125.5(8) .
C3' N10' C6' 125.9(8) .
C2' N8' C3' 111.7(8) .
N8' C3' N10' 129.4(9) .
N8' C3' C4' 125.3(9) .
N10' C3' C4' 105.2(8) .
C16' N5' C14' 107.2(9) .
C16' N5' C17' 125.7(9) .
C14' N5' C17' 127.0(9) .
N1' C12' N2' 120.5(8) .
N1' C12' C15' 125.4(9) .
N2' C12' C15' 114.1(9) .
C18' C17' N5' 112.4(10) .
N10' C5' N9' 114.3(8) .
N10' C6' C7' 112.1(8) .
N4' C16' N5' 114.8(9) .
C19' C18' C17' 123.2(18) .
C6' C7' C8' 114.0(10) .
C11' C10' C9' 111(2) .
N3' C14' N5' 127.1(9) .
N3' C14' C15' 127.4(9) .
N5' C14' C15' 105.4(9) .
N8' C2' N7' 128.2(9) .
N3' C13' N2' 126.9(10) .
C21' C20' C19' 117(3) .
C9' C8' C7' 113.2(12) .
C8' C9' C10' 109.2(15) .
O2 N1 O3 127.6(15) .
O2 N1 O1 112.1(15) .
O3 N1 O1 119.2(14) .
O6 N2 O5 114.8(12) .
O6 N2 O4 119.7(12) .
O5 N2 O4 125.6(11) .
N2 O5 Ag1 165.8(9) .
C18' C19' C20' 125(2) .
C20' C21' C22' 106(3) .

loop_
_geom_bond_atom_site_label_1
_geom_bond_atom_site_label_2
_geom_bond_distance
_geom_bond_site_symmetry_2
Ag1 N4' 2.125(8) .
Ag1 N7' 2.176(8) .
Ag1 O5 2.592(9) .
Ag1 Ag1 3.350(2) 3_576
Ag2 N9' 2.135(7) .
Ag2 N2' 2.167(7) 4_576
N1' C12' 1.291(12) .
N9' C5' 1.326(12) .
N9' C4' 1.404(11) .
C15' C14' 1.358(13) .
C15' N4' 1.424(12) .
C15' C12' 1.438(11) .
C1' N6' 1.306(12) .
C1' N7' 1.360(10) .
C1' C4' 1.412(12) .
N7' C2' 1.361(12) .
N2' C12' 1.342(12) .
N2' C13' 1.359(13) .
N2' Ag2 2.167(7) 4_575
N4' C16' 1.307(12) .
N3' C14' 1.315(12) .
N3' C13' 1.317(12) .
C4' C3' 1.412(13) .
N10' C5' 1.314(12) .
N10' C3' 1.347(12) .
N10' C6' 1.482(12) .
N8' C2' 1.322(13) .
N8' C3' 1.347(12) .
N5' C16' 1.344(13) .
N5' C14' 1.355(12) .
N5' C17' 1.498(13) .
C17' C18' 1.487(19) .
C6' C7' 1.497(14) .
C18' C19' 1.34(2) .
C7' C8' 1.523(17) .
C10' C11' 1.53(2) .
C10' C9' 1.55(3) .
C20' C21' 1.46(2) .
C20' C19' 1.49(3) .
C8' C9' 1.517(17) .
N1 O2 1.119(12) .
N1 O3 1.137(13) .
N1 O1 1.216(12) .
N2 O6 1.113(13) .
N2 O5 1.176(11) .
N2 O4 1.193(10) .
C21' C22' 1.52(4) .

loop_
_geom_torsion_atom_site_label_1
_geom_torsion_atom_site_label_2
_geom_torsion_atom_site_label_3
_geom_torsion_atom_site_label_4
_geom_torsion
_geom_torsion_site_symmetry_1
N2' Ag2 N9' C5' 18(2) 4_576
N2' Ag2 N9' C4' -152.0(15) 4_576
N6' C1' N7' C2' 179.1(8) .
C4' C1' N7' C2' 0.7(11) .
N6' C1' N7' Ag1 -1.3(11) .
C4' C1' N7' Ag1 -179.7(5) .
N4' Ag1 N7' C1' 29.8(15) .
O5 Ag1 N7' C1' -178.0(7) .
Ag1 Ag1 N7' C1' -115.9(6) 3_576
N4' Ag1 N7' C2' -150.5(11) .
O5 Ag1 N7' C2' 1.7(7) .
Ag1 Ag1 N7' C2' 63.7(6) 3_576
C14' C15' N4' C16' -0.5(10) .
C12' C15' N4' C16' -178.9(9) .
C14' C15' N4' Ag1 166.2(8) .
C12' C15' N4' Ag1 -12.2(16) .
N7' Ag1 N4' C16' -34.0(16) .
O5 Ag1 N4' C16' 174.5(8) .
Ag1 Ag1 N4' C16' 110.0(8) 3_576
N7' Ag1 N4' C15' 160.7(9) .
O5 Ag1 N4' C15' 9.3(10) .
Ag1 Ag1 N4' C15' -55.3(10) 3_576
C5' N9' C4' C3' -1.9(9) .
Ag2 N9' C4' C3' 169.6(6) .
C5' N9' C4' C1' -177.7(9) .
Ag2 N9' C4' C1' -6.2(14) .
N6' C1' C4' N9' -1.8(15) .
N7' C1' C4' N9' 176.6(8) .
N6' C1' C4' C3' -177.2(8) .
N7' C1' C4' C3' 1.2(11) .
C2' N8' C3' N10' -178.9(9) .
C2' N8' C3' C4' 4.3(13) .
C5' N10' C3' N8' -178.9(9) .
C6' N10' C3' N8' 3.8(15) .
C5' N10' C3' C4' -1.5(10) .
C6' N10' C3' C4' -178.9(8) .
N9' C4' C3' N8' 179.6(8) .
C1' C4' C3' N8' -4.0(13) .
N9' C4' C3' N10' 2.1(9) .
C1' C4' C3' N10' 178.6(7) .
C13' N2' C12' N1' -179.6(8) .
Ag2 N2' C12' N1' -3.3(11) 4_575
C13' N2' C12' C15' -1.4(12) .
Ag2 N2' C12' C15' 174.9(5) 4_575
C14' C15' C12' N1' 178.8(9) .
N4' C15' C12' N1' -2.9(15) .
C14' C15' C12' N2' 0.7(11) .
N4' C15' C12' N2' 179.0(9) .
C16' N5' C17' C18' -65.7(17) .
C14' N5' C17' C18' 114.6(14) .
C3' N10' C5' N9' 0.4(11) .
C6' N10' C5' N9' 177.7(8) .
C4' N9' C5' N10' 0.9(10) .
Ag2 N9' C5' N10' -171.9(6) .
C5' N10' C6' C7' -86.8(12) .
C3' N10' C6' C7' 90.1(11) .
C15' N4' C16' N5' -0.3(12) .
Ag1 N4' C16' N5' -170.6(7) .
C14' N5' C16' N4' 0.9(13) .
C17' N5' C16' N4' -178.8(10) .
N5' C17' C18' C19' -56(2) .
N10' C6' C7' C8' -66.0(12) .
C13' N3' C14' N5' -178.7(9) .
C13' N3' C14' C15' 2.8(13) .
C16' N5' C14' N3' -179.9(9) .
C17' N5' C14' N3' -0.1(17) .
C16' N5' C14' C15' -1.2(11) .
C17' N5' C14' C15' 178.6(10) .
N4' C15' C14' N3' 179.8(9) .
C12' C15' C14' N3' -1.6(14) .
N4' C15' C14' N5' 1.0(10) .
C12' C15' C14' N5' 179.6(8) .
C3' N8' C2' N7' -2.2(14) .
C1' N7' C2' N8' -0.1(15) .
Ag1 N7' C2' N8' -179.8(8) .
C14' N3' C13' N2' -3.6(13) .
C12' N2' C13' N3' 3.1(14) .
Ag2 N2' C13' N3' -173.3(7) 4_575
C6' C7' C8' C9' 178.6(10) .
C7' C8' C9' C10' 175.1(11) .
C11' C10' C9' C8' 179.8(13) .
O6 N2 O5 Ag1 14(6) .
O4 N2 O5 Ag1 -168(4) .
N4' Ag1 O5 N2 -165(5) .
N7' Ag1 O5 N2 22(5) .
Ag1 Ag1 O5 N2 -61(5) 3_576
C17' C18' C19' C20' -168(2) .
C21' C20' C19' C18' -83(4) .
C19' C20' C21' C22' -177(2) .
